data_4350548
loop_
_publ_author_name
'Pilloni, Giuseppe'
'Toffoletti, Antonio'
'Bandoli, Giuliano'
'Longato, Bruno'

_publ_section_title
;
 Homoleptic complexes of cobalt(0) and nickel(0,I) with
 1,1'-bis(diphenylphosphino)ferrocene (dppf): synthesis and
 characterization.
;
_journal_issue 25
_journal_name_full 'Inorganic chemistry'
_journal_page_first 10321
_journal_page_last 10328
_journal_paper_doi 10.1021/ic061185z
_journal_volume 45
_journal_year 2006
_chemical_formula_sum 'C82 H72 F6 Fe2 Ni P5'
_chemical_formula_weight 1496.66
_space_group_IT_number 61
_space_group_name_Hall '-P 2ac 2ab'
_space_group_name_H-M_alt 'P b c a'
_symmetry_cell_setting orthorhombic
_symmetry_space_group_name_H-M 'P b c a'
_atom_sites_solution_hydrogens geom
_atom_sites_solution_primary 'heavy-atom methods'
_atom_sites_solution_secondary difmap
_audit_creation_method SHELXL-97
_cell_angle_alpha 90.00
_cell_angle_beta 90.00
_cell_angle_gamma 90.00
_cell_formula_units_Z 8
_cell_length_a 24.210(4)
_cell_length_b 21.279(5)
_cell_length_c 27.345(6)
_cell_measurement_reflns_used 25
_cell_measurement_temperature 293(2)
_cell_measurement_theta_max 13.1
_cell_measurement_theta_min 8.8
_cell_volume 14087(5)
_computing_cell_refinement 'X-RED (Stoe & Cie GmbH, 1997)'
_computing_data_collection 'X-RED (Stoe & Cie GmbH, 1997)'
_computing_data_reduction 'X-RED (Stoe & Cie GmbH, 1997)'
_computing_molecular_graphics 'SHELXTL NT Ver. 5.10 (Bruker, 1999)'
_computing_publication_material 'SHELXTL NT Ver. 5.10 (Bruker, 1999)'
_computing_structure_refinement 'SHELXL-97 (Sheldrick, 1997)'
_computing_structure_solution 'SHELXTL NT Ver. 5.10 (Bruker, 1999)'
_diffrn_ambient_temperature 293(2)
_diffrn_measured_fraction_theta_full 0.999
_diffrn_measured_fraction_theta_max 0.999
_diffrn_measurement_device_type 'STOE AED4 diffractometer'
_diffrn_measurement_method omega-2theta
_diffrn_radiation_monochromator graphite
_diffrn_radiation_source 'fine-focus sealed tube'
_diffrn_radiation_type MoK\a
_diffrn_radiation_wavelength 0.71073
_diffrn_reflns_av_R_equivalents 0.0000
_diffrn_reflns_av_sigmaI/netI 0.0826
_diffrn_reflns_limit_h_max 0
_diffrn_reflns_limit_h_min -26
_diffrn_reflns_limit_k_max 0
_diffrn_reflns_limit_k_min -22
_diffrn_reflns_limit_l_max 0
_diffrn_reflns_limit_l_min -29
_diffrn_reflns_number 9199
_diffrn_reflns_theta_full 22.50
_diffrn_reflns_theta_max 22.50
_diffrn_reflns_theta_min 1.71
_diffrn_standards_decay_% 'up to 10%'
_diffrn_standards_interval_count 150
_exptl_absorpt_coefficient_mu 0.846
_exptl_absorpt_correction_type 'not applied'
_exptl_crystal_colour green
_exptl_crystal_density_diffrn 1.411
_exptl_crystal_density_method 'not measured'
_exptl_crystal_description cuboids
_exptl_crystal_F_000 6184
_exptl_crystal_size_max 0.30
_exptl_crystal_size_mid 0.25
_exptl_crystal_size_min 0.25
_refine_diff_density_max 0.743
_refine_diff_density_min -0.620
_refine_diff_density_rms 0.111
_refine_ls_extinction_coef 0.00001(2)
_refine_ls_extinction_expression Fc^*^=kFc[1+0.001xFc^2^\l^3^/sin(2\q)]^-1/4^
_refine_ls_extinction_method SHELXL
_refine_ls_goodness_of_fit_ref 1.135
_refine_ls_hydrogen_treatment riding
_refine_ls_matrix_type full
_refine_ls_number_parameters 767
_refine_ls_number_reflns 9199
_refine_ls_number_restraints 0
_refine_ls_restrained_S_all 1.135
_refine_ls_R_factor_all 0.1395
_refine_ls_R_factor_gt 0.0787
_refine_ls_shift/su_max 0.247
_refine_ls_shift/su_mean 0.003
_refine_ls_structure_factor_coef Fsqd
_refine_ls_weighting_details 'calc w=1/[\s^2^(Fo^2^)+(0.0155P)^2^+191.2153P] where P=(Fo^2^+2Fc^2^)/3'
_refine_ls_weighting_scheme calc
_refine_ls_wR_factor_gt 0.1454
_refine_ls_wR_factor_ref 0.1868
_reflns_number_gt 5803
_reflns_number_total 9199
_reflns_threshold_expression >2sigma(I)
_cod_data_source_file ic061185zsi20060628_111011.cif
_cod_data_source_block bandver
_cod_original_sg_symbol_H-M 'Pbca (No. 61)'
_cod_database_code 4350548

loop_
_symmetry_equiv_pos_as_xyz
'x, y, z'
'-x+1/2, -y, z+1/2'
'-x, y+1/2, -z+1/2'
'x+1/2, -y+1/2, -z'
'-x, -y, -z'
'x-1/2, y, -z-1/2'
'x, -y-1/2, z-1/2'
'-x-1/2, y-1/2, z'

loop_
_atom_site_label
_atom_site_type_symbol
_atom_site_fract_x
_atom_site_fract_y
_atom_site_fract_z
_atom_site_U_iso_or_equiv
_atom_site_adp_type
_atom_site_occupancy
_atom_site_symmetry_multiplicity
_atom_site_calc_flag
_atom_site_refinement_flags
Ni Ni 0.13045(5) 0.95706(6) 0.24424(5) 0.0327(4) Uani 1 1 d .
Fe1 Fe 0.04389(7) 0.84004(8) 0.34755(6) 0.0430(5) Uani 1 1 d .
Fe2 Fe 0.26590(6) 0.97304(8) 0.14350(6) 0.0401(4) Uani 1 1 d .
P1 P 0.06677(12) 0.99303(14) 0.30372(11) 0.0362(7) Uani 1 1 d .
P2 P 0.09579(12) 0.85543(13) 0.23250(11) 0.0375(7) Uani 1 1 d .
P3 P 0.22666(12) 0.94232(14) 0.26095(11) 0.0400(8) Uani 1 1 d .
P4 P 0.13518(12) 1.03042(13) 0.17888(11) 0.0350(7) Uani 1 1 d .
P5 P 0.1609(2) 0.8596(2) -0.01900(16) 0.0854(14) Uani 1 1 d .
F1 F 0.1194(6) 0.8561(7) -0.0612(5) 0.179(6) Uani 1 1 d .
F2 F 0.1662(8) 0.7904(6) -0.0143(6) 0.217(8) Uani 1 1 d .
F3 F 0.2065(8) 0.8652(8) 0.0187(6) 0.239(9) Uani 1 1 d .
F4 F 0.1444(12) 0.9262(7) -0.0172(9) 0.321(15) Uani 1 1 d .
F5 F 0.1219(10) 0.8530(11) 0.0205(8) 0.320(15) Uani 1 1 d .
F6 F 0.2030(6) 0.8640(15) -0.0561(7) 0.355(18) Uani 1 1 d .
C1 C 0.0346(5) 0.9347(5) 0.3447(4) 0.039(3) Uani 1 1 d .
C2 C -0.0156(5) 0.9031(6) 0.3354(5) 0.050(3) Uani 1 1 d .
H2A H -0.0377 0.9065 0.3055 0.060 Uiso 1 1 calc R
C3 C -0.0294(5) 0.8670(6) 0.3770(5) 0.055(4) Uani 1 1 d .
H3A H -0.0623 0.8405 0.3806 0.065 Uiso 1 1 calc R
C4 C 0.0124(6) 0.8744(7) 0.4117(5) 0.066(4) Uani 1 1 d .
H4A H 0.0143 0.8539 0.4437 0.079 Uiso 1 1 calc R
C5 C 0.0517(5) 0.9162(6) 0.3922(4) 0.051(3) Uiso 1 1 d .
H5A H 0.0858 0.9296 0.4085 0.061 Uiso 1 1 calc R
C6 C 0.0840(5) 0.8093(5) 0.2867(5) 0.050(3) Uani 1 1 d .
C7 C 0.1208(6) 0.8074(7) 0.3283(5) 0.064(4) Uani 1 1 d .
H7A H 0.1559 0.8299 0.3317 0.077 Uiso 1 1 calc R
C8 C 0.0963(9) 0.7679(8) 0.3633(6) 0.096(6) Uani 1 1 d .
H8A H 0.1115 0.7588 0.3958 0.115 Uiso 1 1 calc R
C9 C 0.0484(8) 0.7439(6) 0.3454(6) 0.083(5) Uani 1 1 d .
H9A H 0.0237 0.7151 0.3628 0.100 Uiso 1 1 calc R
C10 C 0.0378(7) 0.7708(6) 0.2971(5) 0.077(5) Uani 1 1 d .
H10A H 0.0063 0.7620 0.2756 0.093 Uiso 1 1 calc R
C11 C 0.2694(4) 0.9271(5) 0.2077(4) 0.041(3) Uani 1 1 d .
C12 C 0.3213(5) 0.9550(7) 0.1977(5) 0.056(4) Uani 1 1 d .
H12A H 0.3407 0.9860 0.2178 0.067 Uiso 1 1 calc R
C13 C 0.3389(5) 0.9303(7) 0.1518(6) 0.068(4) Uani 1 1 d .
H13A H 0.3731 0.9414 0.1348 0.081 Uiso 1 1 calc R
C14 C 0.3004(7) 0.8865(6) 0.1361(5) 0.066(4) Uani 1 1 d .
H14A H 0.3025 0.8623 0.1057 0.079 Uiso 1 1 calc R
C15 C 0.2567(5) 0.8847(6) 0.1702(5) 0.056(4) Uani 1 1 d .
H15A H 0.2234 0.8586 0.1679 0.067 Uiso 1 1 calc R
C16 C 0.1965(5) 1.0266(5) 0.1389(4) 0.038(3) Uani 1 1 d .
C17 C 0.2449(5) 1.0647(5) 0.1455(4) 0.052(3) Uani 1 1 d .
H17A H 0.2518 1.0940 0.1725 0.062 Uiso 1 1 calc R
C18 C 0.2802(5) 1.0537(6) 0.1051(5) 0.056(4) Uani 1 1 d .
H18A H 0.3162 1.0733 0.0993 0.068 Uiso 1 1 calc R
C19 C 0.2544(6) 1.0087(6) 0.0749(4) 0.055(4) Uani 1 1 d .
H19A H 0.2699 0.9912 0.0447 0.066 Uiso 1 1 calc R
C20 C 0.2032(5) 0.9925(6) 0.0952(4) 0.052(3) Uani 1 1 d .
H20A H 0.1770 0.9619 0.0818 0.062 Uiso 1 1 calc R
C1A C 0.1035(4) 1.0434(5) 0.3470(4) 0.038(3) Uani 1 1 d .
C2A C 0.0894(6) 1.1050(6) 0.3588(5) 0.059(4) Uani 1 1 d .
H2AA H 0.0576 1.1226 0.3456 0.071 Uiso 1 1 calc R
C3A C 0.1222(6) 1.1403(6) 0.3899(5) 0.068(4) Uani 1 1 d .
H3AA H 0.1122 1.1814 0.3975 0.081 Uiso 1 1 calc R
C4A C 0.1688(6) 1.1152(7) 0.4095(5) 0.067(4) Uani 1 1 d .
H4AA H 0.1906 1.1394 0.4302 0.081 Uiso 1 1 calc R
C5A C 0.1841(6) 1.0548(7) 0.3993(5) 0.067(4) Uani 1 1 d .
H5AA H 0.2157 1.0374 0.4132 0.080 Uiso 1 1 calc R
C6A C 0.1513(5) 1.0201(6) 0.3675(5) 0.061(4) Uani 1 1 d .
H6AA H 0.1621 0.9794 0.3597 0.073 Uiso 1 1 calc R
C1B C 0.0049(5) 1.0406(5) 0.2897(4) 0.039(3) Uani 1 1 d .
C2B C -0.0027(5) 1.0649(5) 0.2439(5) 0.047(3) Uani 1 1 d .
H2BA H 0.0223 1.0557 0.2191 0.057 Uiso 1 1 calc R
C3B C -0.0477(6) 1.1030(7) 0.2345(6) 0.075(4) Uani 1 1 d .
H3BA H -0.0528 1.1188 0.2031 0.090 Uiso 1 1 calc R
C4B C -0.0843(6) 1.1178(7) 0.2700(7) 0.079(5) Uani 1 1 d .
H4BA H -0.1142 1.1437 0.2632 0.095 Uiso 1 1 calc R
C5B C -0.0767(6) 1.0941(6) 0.3167(6) 0.071(4) Uani 1 1 d .
H5BA H -0.1015 1.1043 0.3414 0.085 Uiso 1 1 calc R
C6B C -0.0324(5) 1.0552(6) 0.3268(5) 0.057(4) Uani 1 1 d .
H6BA H -0.0275 1.0390 0.3581 0.069 Uiso 1 1 calc R
C1C C 0.1365(4) 0.8008(5) 0.1956(4) 0.035(3) Uani 1 1 d .
C2C C 0.1338(5) 0.7997(5) 0.1450(4) 0.047(3) Uani 1 1 d .
H2CA H 0.1079 0.8247 0.1292 0.056 Uiso 1 1 calc R
C3C C 0.1686(5) 0.7623(6) 0.1173(4) 0.057(4) Uani 1 1 d .
H3CA H 0.1658 0.7625 0.0833 0.068 Uiso 1 1 calc R
C4C C 0.2076(6) 0.7245(6) 0.1401(5) 0.060(4) Uani 1 1 d .
H4CA H 0.2315 0.6997 0.1217 0.072 Uiso 1 1 calc R
C5C C 0.2104(5) 0.7244(6) 0.1905(5) 0.057(4) Uani 1 1 d .
H5CA H 0.2362 0.6993 0.2063 0.068 Uiso 1 1 calc R
C6C C 0.1747(4) 0.7616(5) 0.2177(4) 0.044(3) Uani 1 1 d .
H6CA H 0.1766 0.7602 0.2516 0.053 Uiso 1 1 calc R
C1D C 0.0290(5) 0.8538(6) 0.2022(4) 0.047(3) Uani 1 1 d .
C2D C 0.0086(6) 0.7992(7) 0.1790(5) 0.064(4) Uani 1 1 d .
H2DA H 0.0287 0.7619 0.1793 0.077 Uiso 1 1 calc R
C3D C -0.0442(7) 0.8032(9) 0.1549(7) 0.102(6) Uani 1 1 d .
H3DA H -0.0580 0.7687 0.1380 0.123 Uiso 1 1 calc R
C4D C -0.0741(7) 0.8576(9) 0.1569(7) 0.095(6) Uani 1 1 d .
H4DA H -0.1088 0.8592 0.1425 0.113 Uiso 1 1 calc R
C5D C -0.0539(6) 0.9091(8) 0.1794(6) 0.080(5) Uani 1 1 d .
H5DA H -0.0746 0.9459 0.1799 0.096 Uiso 1 1 calc R
C6D C -0.0028(5) 0.9078(6) 0.2017(4) 0.051(3) Uani 1 1 d .
H6DA H 0.0105 0.9439 0.2166 0.061 Uiso 1 1 calc R
C1E C 0.2505(5) 0.8811(6) 0.3036(4) 0.047(3) Uani 1 1 d .
C2E C 0.2433(7) 0.8903(8) 0.3551(6) 0.094(6) Uani 1 1 d .
H2EA H 0.2295 0.9282 0.3670 0.113 Uiso 1 1 calc R
C3E C 0.2568(8) 0.8430(9) 0.3865(6) 0.113(7) Uani 1 1 d .
H3EA H 0.2499 0.8483 0.4197 0.136 Uiso 1 1 calc R
C4E C 0.2799(6) 0.7885(7) 0.3712(6) 0.076(5) Uani 1 1 d .
H4EA H 0.2879 0.7563 0.3931 0.092 Uiso 1 1 calc R
C5E C 0.2911(6) 0.7821(6) 0.3227(6) 0.071(4) Uani 1 1 d .
H5EA H 0.3098 0.7465 0.3120 0.085 Uiso 1 1 calc R
C6E C 0.2755(5) 0.8274(6) 0.2888(5) 0.056(4) Uani 1 1 d .
H6EA H 0.2822 0.8207 0.2557 0.068 Uiso 1 1 calc R
C1F C 0.2598(5) 1.0115(6) 0.2873(4) 0.046(3) Uani 1 1 d .
C2F C 0.2394(6) 1.0701(6) 0.2795(4) 0.054(3) Uani 1 1 d .
H2FA H 0.2083 1.0747 0.2600 0.064 Uiso 1 1 calc R
C3F C 0.2629(8) 1.1221(6) 0.2993(5) 0.079(5) Uani 1 1 d .
H3FA H 0.2472 1.1613 0.2936 0.095 Uiso 1 1 calc R
C4F C 0.3098(8) 1.1177(9) 0.3277(6) 0.088(6) Uani 1 1 d .
H4FA H 0.3262 1.1533 0.3410 0.106 Uiso 1 1 calc R
C5F C 0.3312(7) 1.0596(9) 0.3356(6) 0.094(6) Uani 1 1 d .
H5FA H 0.3625 1.0554 0.3551 0.113 Uiso 1 1 calc R
C6F C 0.3079(6) 1.0077(8) 0.3156(6) 0.083(5) Uani 1 1 d .
H6FA H 0.3242 0.9687 0.3209 0.100 Uiso 1 1 calc R
C1G C 0.1317(4) 1.1157(5) 0.1883(4) 0.037(3) Uani 1 1 d .
C2G C 0.1430(5) 1.1573(5) 0.1504(4) 0.047(3) Uani 1 1 d .
H2GA H 0.1545 1.1417 0.1203 0.056 Uiso 1 1 calc R
C3G C 0.1375(6) 1.2207(6) 0.1565(5) 0.068(4) Uani 1 1 d .
H3GA H 0.1442 1.2475 0.1303 0.081 Uiso 1 1 calc R
C4G C 0.1222(6) 1.2448(6) 0.2005(6) 0.066(4) Uani 1 1 d .
H4GA H 0.1189 1.2881 0.2045 0.079 Uiso 1 1 calc R
C5G C 0.1117(6) 1.2049(6) 0.2390(5) 0.063(4) Uani 1 1 d .
H5GA H 0.1010 1.2213 0.2691 0.076 Uiso 1 1 calc R
C6G C 0.1169(5) 1.1405(5) 0.2333(4) 0.045(3) Uani 1 1 d .
H6GA H 0.1105 1.1139 0.2597 0.054 Uiso 1 1 calc R
C1H C 0.0785(4) 1.0194(5) 0.1342(4) 0.040(3) Uani 1 1 d .
C2H C 0.0732(6) 0.9623(6) 0.1115(5) 0.060(4) Uani 1 1 d .
H2HA H 0.0979 0.9300 0.1185 0.072 Uiso 1 1 calc R
C3H C 0.0305(7) 0.9524(8) 0.0777(5) 0.080(5) Uani 1 1 d .
H3HA H 0.0281 0.9142 0.0613 0.097 Uiso 1 1 calc R
C4H C -0.0072(7) 0.9981(10) 0.0687(6) 0.092(6) Uani 1 1 d .
H4HA H -0.0359 0.9911 0.0469 0.110 Uiso 1 1 calc R
C5H C -0.0025(6) 1.0533(8) 0.0918(5) 0.076(5) Uani 1 1 d .
H5HA H -0.0286 1.0844 0.0857 0.091 Uiso 1 1 calc R
C6H C 0.0395(5) 1.0657(6) 0.1240(5) 0.056(4) Uani 1 1 d .
H6HA H 0.0419 1.1048 0.1390 0.068 Uiso 1 1 calc R
C1T C -0.0917(7) 1.0373(5) 0.4806(5) 0.135(8) Uiso 1 1 d G
C2T C -0.0443(6) 1.0603(8) 0.4582(5) 0.118(7) Uiso 1 1 d G
C3T C -0.0372(5) 1.1247(8) 0.4523(5) 0.159(9) Uiso 1 1 d G
C4T C -0.0776(7) 1.1661(5) 0.4686(6) 0.157(9) Uiso 1 1 d G
C5T C -0.1251(6) 1.1431(7) 0.4910(5) 0.115(6) Uiso 1 1 d G
C6T C -0.1321(5) 1.0787(8) 0.4969(5) 0.124(7) Uiso 1 1 d G
C7T C -0.0989(12) 0.9741(13) 0.4850(10) 0.188(11) Uiso 1 1 d .
C8T C 0.1362(11) 1.1502(6) 0.0086(6) 0.178(11) Uiso 1 1 d G
C9T C 0.1862(7) 1.1818(11) 0.0136(6) 0.157(9) Uiso 1 1 d G
C10T C 0.1869(7) 1.2468(11) 0.0178(6) 0.173(10) Uiso 1 1 d G
C11T C 0.1377(12) 1.2804(6) 0.0172(6) 0.185(11) Uiso 1 1 d G
C12T C 0.0877(8) 1.2489(12) 0.0123(7) 0.228(14) Uiso 1 1 d G
C13T C 0.0870(7) 1.1838(12) 0.0080(7) 0.184(11) Uiso 1 1 d G
C14T C 0.1455(18) 1.090(2) 0.0014(16) 0.31(2) Uiso 1 1 d .

loop_
_atom_site_aniso_label
_atom_site_aniso_U_11
_atom_site_aniso_U_22
_atom_site_aniso_U_33
_atom_site_aniso_U_23
_atom_site_aniso_U_13
_atom_site_aniso_U_12
Ni 0.0291(7) 0.0318(7) 0.0370(8) -0.0014(7) -0.0012(7) 0.0013(6)
Fe1 0.0464(10) 0.0419(10) 0.0406(10) 0.0056(8) 0.0078(9) 0.0023(8)
Fe2 0.0334(9) 0.0414(10) 0.0453(10) -0.0027(8) 0.0057(8) -0.0017(8)
P1 0.0332(17) 0.0372(17) 0.0381(17) -0.0017(14) 0.0008(14) 0.0044(14)
P2 0.0376(17) 0.0330(17) 0.0418(18) -0.0024(14) 0.0023(14) 0.0006(14)
P3 0.0319(16) 0.0447(18) 0.0433(18) -0.0007(15) -0.0019(14) 0.0062(14)
P4 0.0324(16) 0.0354(17) 0.0372(17) 0.0018(14) 0.0006(14) 0.0023(14)
P5 0.125(4) 0.079(3) 0.052(3) -0.003(2) -0.003(3) -0.005(3)
F1 0.155(12) 0.218(15) 0.162(12) -0.043(11) -0.073(10) 0.036(11)
F2 0.37(3) 0.079(9) 0.197(15) -0.012(9) -0.068(16) 0.010(12)
F3 0.27(2) 0.257(19) 0.193(15) -0.076(14) -0.134(16) 0.003(16)
F4 0.51(4) 0.101(11) 0.35(3) -0.018(14) -0.21(3) 0.040(17)
F5 0.35(3) 0.36(3) 0.25(2) 0.16(2) 0.20(2) 0.21(2)
F6 0.111(11) 0.72(5) 0.24(2) 0.27(3) 0.062(13) 0.01(2)
C1 0.045(7) 0.042(7) 0.029(6) -0.002(5) 0.003(6) 0.011(6)
C2 0.037(7) 0.057(8) 0.056(8) 0.002(7) -0.005(6) 0.000(6)
C3 0.042(8) 0.063(9) 0.058(9) 0.014(7) 0.026(7) 0.012(7)
C4 0.085(11) 0.075(10) 0.038(8) 0.011(7) 0.012(8) 0.015(9)
C6 0.053(8) 0.037(7) 0.061(9) 0.000(6) 0.017(7) 0.004(6)
C7 0.070(10) 0.085(10) 0.036(8) 0.013(7) 0.008(7) 0.038(8)
C8 0.150(18) 0.078(13) 0.059(11) 0.009(10) 0.015(12) 0.066(13)
C9 0.149(17) 0.028(8) 0.072(11) 0.010(8) 0.034(12) -0.018(10)
C10 0.127(14) 0.043(8) 0.061(10) -0.013(7) 0.036(10) -0.027(9)
C11 0.030(7) 0.041(7) 0.053(7) -0.004(6) 0.003(6) 0.004(6)
C12 0.036(7) 0.077(10) 0.055(8) 0.009(8) -0.009(6) 0.002(7)
C13 0.041(8) 0.083(11) 0.079(11) 0.014(9) 0.020(8) 0.018(8)
C14 0.105(12) 0.041(8) 0.051(9) 0.003(7) 0.011(9) 0.012(8)
C15 0.060(9) 0.040(7) 0.066(9) -0.009(7) 0.025(8) 0.002(7)
C16 0.041(7) 0.041(7) 0.033(6) -0.001(6) -0.008(6) 0.009(6)
C17 0.064(9) 0.044(7) 0.047(8) 0.009(6) 0.006(7) -0.004(7)
C18 0.054(8) 0.059(9) 0.056(8) 0.020(7) 0.017(7) 0.005(7)
C19 0.065(9) 0.069(9) 0.032(7) 0.001(7) 0.005(7) 0.020(7)
C20 0.048(8) 0.068(9) 0.041(7) -0.015(7) 0.002(6) -0.004(7)
C1A 0.034(7) 0.042(7) 0.038(7) -0.004(6) 0.001(5) -0.001(6)
C2A 0.072(10) 0.052(9) 0.054(8) -0.010(7) -0.018(8) -0.004(7)
C3A 0.082(11) 0.049(8) 0.071(10) -0.007(7) -0.018(9) -0.005(8)
C4A 0.074(11) 0.073(11) 0.054(9) -0.015(8) -0.006(8) -0.020(9)
C5A 0.059(9) 0.083(11) 0.058(9) -0.002(8) -0.021(8) 0.010(8)
C6A 0.049(8) 0.063(9) 0.070(9) -0.029(8) -0.002(7) 0.001(7)
C1B 0.041(7) 0.030(6) 0.046(7) -0.006(6) -0.006(6) 0.012(6)
C2B 0.044(7) 0.049(7) 0.048(8) 0.001(6) 0.000(6) 0.004(6)
C3B 0.058(10) 0.080(11) 0.086(12) 0.017(9) -0.009(9) 0.017(9)
C4B 0.059(10) 0.068(10) 0.110(14) 0.016(10) 0.005(10) 0.025(8)
C5B 0.055(9) 0.059(9) 0.099(13) -0.014(9) 0.025(9) 0.016(8)
C6B 0.047(8) 0.058(9) 0.067(9) 0.004(7) 0.006(7) 0.014(7)
C1C 0.035(7) 0.030(6) 0.042(7) 0.003(5) 0.008(6) -0.008(5)
C2C 0.064(9) 0.038(7) 0.038(7) 0.001(6) 0.000(7) -0.001(6)
C3C 0.075(10) 0.060(9) 0.036(7) 0.000(7) 0.017(7) 0.010(8)
C4C 0.072(10) 0.039(8) 0.068(10) -0.001(7) 0.012(8) 0.014(7)
C5C 0.057(9) 0.050(8) 0.064(9) -0.002(7) 0.000(7) 0.009(7)
C6C 0.041(7) 0.045(7) 0.047(7) -0.002(6) 0.004(6) 0.001(6)
C1D 0.038(7) 0.053(8) 0.049(8) 0.006(6) -0.012(6) -0.005(6)
C2D 0.057(9) 0.057(9) 0.078(10) -0.008(8) 0.001(8) -0.017(7)
C3D 0.075(12) 0.110(15) 0.121(16) -0.010(13) -0.013(12) -0.057(12)
C4D 0.062(11) 0.103(15) 0.118(15) 0.030(13) -0.035(11) -0.022(11)
C5D 0.044(9) 0.087(12) 0.108(13) 0.000(10) -0.005(9) 0.001(8)
C6D 0.032(7) 0.065(9) 0.055(8) 0.007(7) -0.006(6) -0.004(7)
C1E 0.039(7) 0.065(9) 0.037(7) 0.007(6) -0.006(6) 0.008(6)
C2E 0.119(14) 0.086(12) 0.078(11) 0.020(10) 0.022(11) 0.070(11)
C3E 0.137(17) 0.135(17) 0.068(11) 0.038(12) 0.014(11) 0.082(15)
C4E 0.056(10) 0.071(11) 0.102(14) 0.040(10) -0.004(9) 0.014(8)
C5E 0.076(11) 0.037(8) 0.099(13) 0.012(9) 0.009(10) 0.013(7)
C6E 0.065(9) 0.041(8) 0.062(9) 0.003(7) 0.008(7) 0.009(7)
C1F 0.040(7) 0.053(8) 0.044(7) -0.010(6) -0.005(6) -0.008(6)
C2F 0.064(9) 0.054(9) 0.043(7) 0.004(7) 0.001(7) -0.002(7)
C3F 0.129(15) 0.039(8) 0.069(10) -0.012(8) -0.012(11) -0.002(9)
C4F 0.111(15) 0.095(14) 0.059(10) -0.020(10) 0.010(10) -0.048(12)
C5F 0.072(12) 0.110(15) 0.102(14) -0.040(13) -0.025(10) -0.013(11)
C6F 0.046(9) 0.089(12) 0.113(13) -0.037(11) -0.033(9) 0.017(8)
C1G 0.034(6) 0.033(6) 0.043(7) 0.002(6) -0.001(6) 0.000(5)
C2G 0.055(8) 0.038(7) 0.048(8) 0.005(6) 0.016(6) 0.004(6)
C3G 0.083(11) 0.052(9) 0.068(10) 0.019(8) 0.011(9) 0.003(8)
C4G 0.079(10) 0.029(7) 0.090(12) 0.002(8) -0.017(9) 0.011(7)
C5G 0.074(10) 0.056(9) 0.060(9) -0.011(8) -0.007(8) 0.014(8)
C6G 0.045(7) 0.037(7) 0.053(8) -0.006(6) 0.003(6) 0.004(6)
C1H 0.034(7) 0.043(7) 0.043(7) 0.004(6) 0.007(6) -0.001(6)
C2H 0.062(9) 0.052(9) 0.066(9) -0.008(7) 0.005(8) -0.016(7)
C3H 0.075(11) 0.108(14) 0.059(10) -0.022(10) -0.013(9) -0.038(11)
C4H 0.074(12) 0.139(17) 0.063(11) 0.005(11) -0.046(9) -0.023(12)
C5H 0.050(9) 0.110(14) 0.068(10) 0.010(10) -0.020(8) 0.003(9)
C6H 0.050(8) 0.062(9) 0.057(8) 0.008(7) -0.006(7) 0.009(7)

loop_
_atom_type_symbol
_atom_type_description
_atom_type_scat_dispersion_real
_atom_type_scat_dispersion_imag
_atom_type_scat_source
C C 0.0033 0.0016 'International Tables Vol C Tables 4.2.6.8 and 6.1.1.4'
H H 0.0000 0.0000 'International Tables Vol C Tables 4.2.6.8 and 6.1.1.4'
F F 0.0171 0.0103 'International Tables Vol C Tables 4.2.6.8 and 6.1.1.4'
P P 0.1023 0.0942 'International Tables Vol C Tables 4.2.6.8 and 6.1.1.4'
Fe Fe 0.3463 0.8444 'International Tables Vol C Tables 4.2.6.8 and 6.1.1.4'
Ni Ni 0.3393 1.1124 'International Tables Vol C Tables 4.2.6.8 and 6.1.1.4'

loop_
_geom_angle_atom_site_label_1
_geom_angle_atom_site_label_2
_geom_angle_atom_site_label_3
_geom_angle
P2 Ni P1 99.17(11)
P2 Ni P4 121.39(12)
P1 Ni P4 109.61(11)
P2 Ni P3 104.71(11)
P1 Ni P3 123.00(11)
P4 Ni P3 100.53(11)
C2 Fe1 C10 108.9(6)
C2 Fe1 C1 41.1(4)
C10 Fe1 C1 133.5(5)
C2 Fe1 C3 41.0(5)
C10 Fe1 C3 114.4(6)
C1 Fe1 C3 68.8(5)
C2 Fe1 C6 115.1(5)
C10 Fe1 C6 40.8(5)
C1 Fe1 C6 109.9(5)
C3 Fe1 C6 146.3(6)
C2 Fe1 C5 68.4(5)
C10 Fe1 C5 173.8(5)
C1 Fe1 C5 40.9(4)
C3 Fe1 C5 67.6(5)
C6 Fe1 C5 134.5(5)
C2 Fe1 C8 172.2(7)
C10 Fe1 C8 69.0(7)
C1 Fe1 C8 145.7(7)
C3 Fe1 C8 132.3(6)
C6 Fe1 C8 68.5(6)
C5 Fe1 C8 114.5(7)
C2 Fe1 C4 68.5(5)
C10 Fe1 C4 144.8(6)
C1 Fe1 C4 68.7(5)
C3 Fe1 C4 40.0(5)
C6 Fe1 C4 173.2(6)
C5 Fe1 C4 40.3(5)
C8 Fe1 C4 108.6(6)
C2 Fe1 C9 134.8(7)
C10 Fe1 C9 42.0(6)
C1 Fe1 C9 174.9(7)
C3 Fe1 C9 109.9(6)
C6 Fe1 C9 68.3(5)
C5 Fe1 C9 143.7(6)
C8 Fe1 C9 38.8(6)
C4 Fe1 C9 113.7(6)
C2 Fe1 C7 146.9(5)
C10 Fe1 C7 69.2(6)
C1 Fe1 C7 115.2(5)
C3 Fe1 C7 171.1(5)
C6 Fe1 C7 41.4(5)
C5 Fe1 C7 109.8(6)
C8 Fe1 C7 40.2(6)
C4 Fe1 C7 132.6(6)
C9 Fe1 C7 66.8(7)
C13 Fe2 C11 69.0(5)
C13 Fe2 C17 131.2(6)
C11 Fe2 C17 117.2(5)
C13 Fe2 C15 68.6(6)
C11 Fe2 C15 40.6(5)
C17 Fe2 C15 149.3(5)
C13 Fe2 C14 40.2(5)
C11 Fe2 C14 68.3(5)
C17 Fe2 C14 169.3(6)
C15 Fe2 C14 40.7(5)
C13 Fe2 C16 172.5(6)
C11 Fe2 C16 111.2(4)
C17 Fe2 C16 41.6(5)
C15 Fe2 C16 116.8(5)
C14 Fe2 C16 147.2(6)
C13 Fe2 C12 41.3(5)
C11 Fe2 C12 41.0(4)
C17 Fe2 C12 109.2(6)
C15 Fe2 C12 68.7(5)
C14 Fe2 C12 68.3(6)
C16 Fe2 C12 134.1(5)
C13 Fe2 C18 106.9(6)
C11 Fe2 C18 148.3(5)
C17 Fe2 C18 40.8(5)
C15 Fe2 C18 169.2(5)
C14 Fe2 C18 129.8(5)
C16 Fe2 C18 68.7(5)
C12 Fe2 C18 115.0(6)
C13 Fe2 C19 113.2(6)
C11 Fe2 C19 171.1(5)
C17 Fe2 C19 68.3(5)
C15 Fe2 C19 131.2(5)
C14 Fe2 C19 107.5(5)
C16 Fe2 C19 67.8(5)
C12 Fe2 C19 146.0(5)
C18 Fe2 C19 40.4(5)
C13 Fe2 C20 144.9(6)
C11 Fe2 C20 133.6(5)
C17 Fe2 C20 68.7(5)
C15 Fe2 C20 109.6(5)
C14 Fe2 C20 115.0(6)
C16 Fe2 C20 40.2(4)
C12 Fe2 C20 173.2(5)
C18 Fe2 C20 68.0(5)
C19 Fe2 C20 40.0(5)
C1A P1 C1 101.9(5)
C1A P1 C1B 102.0(5)
C1 P1 C1B 98.7(5)
C1A P1 Ni 108.5(4)
C1 P1 Ni 118.3(4)
C1B P1 Ni 124.2(4)
C6 P2 C1D 102.9(6)
C6 P2 C1C 101.1(5)
C1D P2 C1C 102.5(5)
C6 P2 Ni 116.6(4)
C1D P2 Ni 113.5(4)
C1C P2 Ni 118.0(3)
C11 P3 C1F 102.1(5)
C11 P3 C1E 101.7(5)
C1F P3 C1E 100.5(6)
C11 P3 Ni 115.2(4)
C1F P3 Ni 113.4(4)
C1E P3 Ni 121.2(4)
C1G P4 C16 99.5(5)
C1G P4 C1H 100.6(5)
C16 P4 C1H 101.5(5)
C1G P4 Ni 122.8(4)
C16 P4 Ni 117.1(4)
C1H P4 Ni 112.2(4)
F6 P5 F5 175.7(12)
F6 P5 F4 98.8(15)
F5 P5 F4 83.7(14)
F6 P5 F2 93.7(15)
F5 P5 F2 84.0(11)
F4 P5 F2 167.2(16)
F6 P5 F3 87.8(11)
F5 P5 F3 88.5(12)
F4 P5 F3 95.7(11)
F2 P5 F3 87.5(10)
F6 P5 F1 86.4(10)
F5 P5 F1 97.4(13)
F4 P5 F1 83.9(10)
F2 P5 F1 94.3(9)
F3 P5 F1 174.0(11)
C2 C1 C5 106.4(10)
C2 C1 P1 125.1(9)
C5 C1 P1 128.3(9)
C2 C1 Fe1 68.2(7)
C5 C1 Fe1 69.9(7)
P1 C1 Fe1 130.2(6)
C1 C2 C3 108.6(11)
C1 C2 Fe1 70.7(7)
C3 C2 Fe1 70.9(7)
C4 C3 C2 108.3(12)
C4 C3 Fe1 70.6(7)
C2 C3 Fe1 68.1(7)
C3 C4 C5 107.7(11)
C3 C4 Fe1 69.4(7)
C5 C4 Fe1 69.5(7)
C4 C5 C1 109.0(11)
C4 C5 Fe1 70.2(7)
C1 C5 Fe1 69.2(7)
C10 C6 C7 108.2(12)
C10 C6 P2 127.3(11)
C7 C6 P2 124.5(10)
C10 C6 Fe1 69.2(7)
C7 C6 Fe1 70.1(7)
P2 C6 Fe1 125.0(6)
C8 C7 C6 107.0(14)
C8 C7 Fe1 69.2(9)
C6 C7 Fe1 68.5(7)
C9 C8 C7 109.8(15)
C9 C8 Fe1 71.0(10)
C7 C8 Fe1 70.6(8)
C8 C9 C10 109.3(14)
C8 C9 Fe1 70.2(9)
C10 C9 Fe1 68.1(7)
C6 C10 C9 105.6(15)
C6 C10 Fe1 70.0(7)
C9 C10 Fe1 69.9(8)
C15 C11 C12 108.8(11)
C15 C11 P3 125.3(9)
C12 C11 P3 125.9(10)
C15 C11 Fe2 70.3(7)
C12 C11 Fe2 70.4(7)
P3 C11 Fe2 126.1(6)
C11 C12 C13 106.4(12)
C11 C12 Fe2 68.7(7)
C13 C12 Fe2 68.1(7)
C14 C13 C12 108.7(12)
C14 C13 Fe2 71.1(8)
C12 C13 Fe2 70.6(7)
C13 C14 C15 108.6(12)
C13 C14 Fe2 68.7(7)
C15 C14 Fe2 69.6(7)
C11 C15 C14 107.5(12)
C11 C15 Fe2 69.1(7)
C14 C15 Fe2 69.8(7)
C20 C16 C17 107.7(10)
C20 C16 P4 128.2(9)
C17 C16 P4 123.8(9)
C20 C16 Fe2 70.6(7)
C17 C16 Fe2 68.6(6)
P4 C16 Fe2 130.7(6)
C18 C17 C16 107.5(11)
C18 C17 Fe2 70.6(7)
C16 C17 Fe2 69.9(6)
C19 C18 C17 107.6(12)
C19 C18 Fe2 69.8(7)
C17 C18 Fe2 68.6(7)
C20 C19 C18 109.1(11)
C20 C19 Fe2 70.4(7)
C18 C19 Fe2 69.8(7)
C19 C20 C16 108.2(11)
C19 C20 Fe2 69.6(7)
C16 C20 Fe2 69.1(6)
C6A C1A C2A 116.8(11)
C6A C1A P1 117.5(9)
C2A C1A P1 125.6(9)
C3A C2A C1A 120.8(13)
C4A C3A C2A 120.3(13)
C3A C4A C5A 121.0(13)
C4A C5A C6A 118.2(13)
C1A C6A C5A 122.9(13)
C2B C1B C6B 119.6(11)
C2B C1B P1 120.4(9)
C6B C1B P1 119.8(9)
C1B C2B C3B 119.9(12)
C4B C3B C2B 121.3(14)
C3B C4B C5B 119.3(14)
C6B C5B C4B 120.4(13)
C5B C6B C1B 119.4(13)
C6C C1C C2C 117.1(11)
C6C C1C P2 120.3(9)
C2C C1C P2 122.5(9)
C3C C2C C1C 121.9(12)
C2C C3C C4C 120.0(12)
C5C C4C C3C 118.9(12)
C4C C5C C6C 120.3(12)
C1C C6C C5C 121.8(12)
C6D C1D C2D 119.0(11)
C6D C1D P2 119.0(9)
C2D C1D P2 122.0(10)
C1D C2D C3D 117.7(14)
C4D C3D C2D 120.2(16)
C5D C4D C3D 121.0(16)
C4D C5D C6D 120.7(15)
C5D C6D C1D 121.4(13)
C6E C1E C2E 117.5(12)
C6E C1E P3 123.2(9)
C2E C1E P3 119.2(10)
C3E C2E C1E 119.3(14)
C4E C3E C2E 122.5(16)
C3E C4E C5E 118.0(14)
C4E C5E C6E 121.8(14)
C1E C6E C5E 120.5(13)
C2F C1F C6F 116.2(12)
C2F C1F P3 121.3(9)
C6F C1F P3 122.5(11)
C3F C2F C1F 122.3(13)
C2F C3F C4F 120.9(15)
C5F C4F C3F 117.9(15)
C6F C5F C4F 121.3(16)
C5F C6F C1F 121.5(15)
C6G C1G C2G 117.9(10)
C6G C1G P4 121.0(8)
C2G C1G P4 121.1(9)
C3G C2G C1G 121.3(12)
C4G C3G C2G 120.6(13)
C3G C4G C5G 119.6(12)
C4G C5G C6G 120.5(13)
C5G C6G C1G 120.1(12)
C2H C1H C6H 118.2(12)
C2H C1H P4 118.7(9)
C6H C1H P4 123.0(9)
C1H C2H C3H 120.0(14)
C4H C3H C2H 120.6(15)
C5H C4H C3H 119.2(14)
C4H C5H C6H 122.3(15)
C5H C6H C1H 119.7(14)
C7T C1T C2T 119.5(18)
C7T C1T C6T 120.5(18)
C2T C1T C6T 120.0
C1T C2T C3T 120.0
C4T C3T C2T 120.0
C3T C4T C5T 120.0
C4T C5T C6T 120.0
C5T C6T C1T 120.0
C14T C8T C9T 110(3)
C14T C8T C13T 130(3)
C9T C8T C13T 120.0
C10T C9T C8T 120.0
C9T C10T C11T 120.0
C12T C11T C10T 120.0
C13T C12T C11T 120.0
C12T C13T C8T 120.0

loop_
_geom_bond_atom_site_label_1
_geom_bond_atom_site_label_2
_geom_bond_distance
Ni P2 2.342(3)
Ni P1 2.368(3)
Ni P4 2.376(3)
Ni P3 2.394(3)
Fe1 C2 1.996(12)
Fe1 C10 2.024(13)
Fe1 C1 2.029(11)
Fe1 C3 2.032(11)
Fe1 C6 2.034(12)
Fe1 C5 2.038(12)
Fe1 C8 2.038(15)
Fe1 C4 2.047(13)
Fe1 C9 2.049(13)
Fe1 C7 2.057(13)
Fe2 C13 2.001(13)
Fe2 C11 2.012(11)
Fe2 C17 2.017(12)
Fe2 C15 2.029(12)
Fe2 C14 2.032(13)
Fe2 C16 2.034(11)
Fe2 C12 2.035(12)
Fe2 C18 2.042(12)
Fe2 C19 2.042(11)
Fe2 C20 2.053(12)
P1 C1A 1.829(11)
P1 C1 1.844(11)
P1 C1B 1.847(11)
P2 C6 1.801(12)
P2 C1D 1.818(11)
P2 C1C 1.827(11)
P3 C11 1.815(11)
P3 C1F 1.825(11)
P3 C1E 1.840(12)
P4 C1G 1.834(11)
P4 C16 1.846(11)
P4 C1H 1.852(11)
P5 F6 1.441(15)
P5 F5 1.441(16)
P5 F4 1.474(16)
P5 F2 1.485(12)
P5 F3 1.514(14)
P5 F1 1.532(12)
C1 C2 1.412(15)
C1 C5 1.420(15)
C2 C3 1.412(16)
C3 C4 1.397(18)
C4 C5 1.406(17)
C6 C10 1.415(17)
C6 C7 1.446(18)
C7 C8 1.41(2)
C8 C9 1.36(2)
C9 C10 1.46(2)
C11 C15 1.402(16)
C11 C12 1.416(16)
C12 C13 1.425(18)
C13 C14 1.385(18)
C14 C15 1.412(17)
C16 C20 1.405(15)
C16 C17 1.438(16)
C17 C18 1.416(16)
C18 C19 1.410(17)
C19 C20 1.402(17)
C1A C6A 1.377(16)
C1A C2A 1.392(16)
C2A C3A 1.385(17)
C3A C4A 1.360(18)
C4A C5A 1.366(18)
C5A C6A 1.390(17)
C1B C2B 1.368(15)
C1B C6B 1.394(16)
C2B C3B 1.382(17)
C3B C4B 1.351(19)
C4B C5B 1.386(19)
C5B C6B 1.382(17)
C1C C6C 1.385(15)
C1C C2C 1.387(15)
C2C C3C 1.384(16)
C3C C4C 1.388(17)
C4C C5C 1.381(17)
C5C C6C 1.386(16)
C1D C6D 1.382(16)
C1D C2D 1.413(16)
C2D C3D 1.44(2)
C3D C4D 1.37(2)
C4D C5D 1.35(2)
C5D C6D 1.378(17)
C1E C6E 1.356(16)
C1E C2E 1.434(18)
C2E C3E 1.363(19)
C3E C4E 1.36(2)
C4E C5E 1.359(19)
C5E C6E 1.389(17)
C1F C2F 1.358(16)
C1F C6F 1.401(17)
C2F C3F 1.357(17)
C3F C4F 1.38(2)
C4F C5F 1.36(2)
C5F C6F 1.35(2)
C1G C6G 1.385(15)
C1G C2G 1.391(15)
C2G C3G 1.365(16)
C3G C4G 1.359(18)
C4G C5G 1.377(18)
C5G C6G 1.385(15)
C1H C2H 1.372(16)
C1H C6H 1.393(16)
C2H C3H 1.401(18)
C3H C4H 1.35(2)
C4H C5H 1.34(2)
C5H C6H 1.371(18)
C1T C7T 1.36(3)
C1T C2T 1.3900
C1T C6T 1.3900
C2T C3T 1.3900
C3T C4T 1.3900
C4T C5T 1.3900
C5T C6T 1.3900
C8T C14T 1.32(4)
C8T C9T 1.3900
C8T C13T 1.3900
C9T C10T 1.3900
C10T C11T 1.3900
C11T C12T 1.3900
C12T C13T 1.3900
